data_7033427
loop_
_publ_author_name
'Mede, Ralf'
'Lorett-Vel\'asquez, Vaneza Paola'
'Klein, Moritz'
'G\"orls, Helmar'
'Schmitt, Michael'
'Gessner, Guido'
'Heinemann, Stefan H.'
'Popp, J\"urgen'
'Westerhausen, Matthias'

_publ_section_title
;
 Carbon monoxide release properties and molecular structures of
 phenylthiolatomanganese(i) carbonyl complexes of the type
 [(OC)4Mn(\m-S-aryl)]2.
;
_journal_issue 7
_journal_name_full 'Dalton transactions (Cambridge, England : 2003)'
_journal_page_first 3020
_journal_page_last 3033
_journal_paper_doi 10.1039/c4dt03567d
_journal_volume 44
_journal_year 2015
_chemical_formula_moiety 'C22 H14 Mn2 O8 S2'
_chemical_formula_sum 'C22 H14 Mn2 O8 S2'
_chemical_formula_weight 580.33
_space_group_IT_number 2
_symmetry_cell_setting triclinic
_symmetry_space_group_name_Hall '-P 1'
_symmetry_space_group_name_H-M 'P -1'
_atom_sites_solution_hydrogens geom
_atom_sites_solution_primary direct
_atom_sites_solution_secondary difmap
_audit_creation_method SHELXL-97
_audit_update_record
;
2014-09-29 deposited with the CCDC.
2014-12-17 downloaded from the CCDC.
;
_cell_angle_alpha 116.375(2)
_cell_angle_beta 90.353(3)
_cell_angle_gamma 108.027(2)
_cell_formula_units_Z 2
_cell_length_a 9.6294(5)
_cell_length_b 11.8965(6)
_cell_length_c 12.0584(5)
_cell_measurement_temperature 133(2)
_cell_volume 1159.97(10)
_computing_cell_refinement DENZO
_computing_data_collection COLLECT
_computing_data_reduction DENZO
_computing_molecular_graphics SHELXTL/PC
_computing_publication_material SHELXL-97
_computing_structure_refinement 'SHELXL-97 (Sheldrick, 2008)'
_computing_structure_solution 'SHELXS-97 (Sheldrick, 2008)'
_diffrn_ambient_temperature 133(2)
_diffrn_measured_fraction_theta_full 0.940
_diffrn_measured_fraction_theta_max 0.940
_diffrn_measurement_device_type KappaCCD
_diffrn_measurement_method 'phi- + omega-scan'
_diffrn_radiation_monochromator graphite
_diffrn_radiation_source 'fine-focus sealed tube'
_diffrn_radiation_type MoK\a
_diffrn_radiation_wavelength 0.71073
_diffrn_reflns_av_R_equivalents 0.0247
_diffrn_reflns_av_sigmaI/netI 0.0398
_diffrn_reflns_limit_h_max 12
_diffrn_reflns_limit_h_min -11
_diffrn_reflns_limit_k_max 15
_diffrn_reflns_limit_k_min -15
_diffrn_reflns_limit_l_max 15
_diffrn_reflns_limit_l_min -15
_diffrn_reflns_number 7115
_diffrn_reflns_theta_full 27.44
_diffrn_reflns_theta_max 27.44
_diffrn_reflns_theta_min 2.74
_exptl_absorpt_coefficient_mu 1.315
_exptl_absorpt_correction_T_max 0.9962
_exptl_absorpt_correction_T_min 0.8963
_exptl_absorpt_correction_type multi-scan
_exptl_absorpt_process_details 'SADABS, Bruker-AXS, 2002'
_exptl_crystal_colour yellow
_exptl_crystal_density_diffrn 1.662
_exptl_crystal_density_method 'not measured'
_exptl_crystal_description prism
_exptl_crystal_F_000 584
_exptl_crystal_size_max 0.046
_exptl_crystal_size_mid 0.035
_exptl_crystal_size_min 0.034
_refine_diff_density_max 0.412
_refine_diff_density_min -0.458
_refine_diff_density_rms 0.092
_refine_ls_extinction_method none
_refine_ls_goodness_of_fit_ref 1.145
_refine_ls_hydrogen_treatment constr
_refine_ls_matrix_type full
_refine_ls_number_parameters 309
_refine_ls_number_reflns 5000
_refine_ls_number_restraints 0
_refine_ls_restrained_S_all 1.145
_refine_ls_R_factor_all 0.0559
_refine_ls_R_factor_gt 0.0449
_refine_ls_shift/su_max 0.028
_refine_ls_shift/su_mean 0.000
_refine_ls_structure_factor_coef Fsqd
_refine_ls_weighting_details 'calc w=1/[\s^2^(Fo^2^)+(0.0181P)^2^+2.8861P] where P=(Fo^2^+2Fc^2^)/3'
_refine_ls_weighting_scheme calc
_refine_ls_wR_factor_gt 0.0965
_refine_ls_wR_factor_ref 0.1016
_reflns_number_gt 4329
_reflns_number_total 5000
_reflns_threshold_expression >2sigma(I)
_cod_data_source_file c4dt03567d2.cif
_cod_data_source_block FO4682
_cod_depositor_comments 'Adding full bibliography for 7033427--7033440.cif.'
_cod_database_code 7033427
_publcif_datablock.id {d29258f1-b1eb-445b-b1b0-0f52f41b7200}

loop_
_symmetry_equiv_pos_as_xyz
'x, y, z'
'-x, -y, -z'

loop_
_atom_site_label
_atom_site_type_symbol
_atom_site_fract_x
_atom_site_fract_y
_atom_site_fract_z
_atom_site_U_iso_or_equiv
_atom_site_adp_type
_atom_site_occupancy
_atom_site_symmetry_multiplicity
_atom_site_calc_flag
_atom_site_refinement_flags
Mn1 Mn 0.36936(5) 0.58863(5) -0.13082(4) 0.01494(11) Uani 1 1 d .
Mn2 Mn 0.06623(5) 0.69124(5) -0.17759(4) 0.01579(12) Uani 1 1 d .
S1 S 0.10644(8) 0.49854(8) -0.18989(7) 0.01595(16) Uani 1 1 d .
S2 S 0.32531(8) 0.79060(8) -0.08640(7) 0.01584(16) Uani 1 1 d .
O1 O 0.4047(3) 0.3265(2) -0.2131(2) 0.0299(6) Uani 1 1 d .
O2 O 0.4475(3) 0.5741(2) -0.3756(2) 0.0269(5) Uani 1 1 d .
O3 O 0.6897(3) 0.7337(3) -0.0278(2) 0.0298(6) Uani 1 1 d .
O4 O 0.2745(3) 0.5729(3) 0.1004(2) 0.0292(6) Uani 1 1 d .
O5 O 0.1623(3) 0.6343(3) -0.4279(2) 0.0321(6) Uani 1 1 d .
O6 O -0.2473(3) 0.5424(3) -0.3021(2) 0.0348(6) Uani 1 1 d .
O7 O -0.0138(3) 0.7364(3) 0.0758(2) 0.0282(5) Uani 1 1 d .
O8 O 0.0319(3) 0.9453(3) -0.1361(2) 0.0315(6) Uani 1 1 d .
C1 C 0.0341(3) 0.3483(3) -0.3354(3) 0.0165(6) Uani 1 1 d .
C2 C -0.1020(4) 0.2576(3) -0.3423(3) 0.0226(7) Uani 1 1 d .
H2A H -0.1554 0.2812 -0.2745 0.027 Uiso 1 1 calc R
C3 C -0.1606(4) 0.1331(4) -0.4473(3) 0.0258(7) Uani 1 1 d .
H3A H -0.2547 0.0731 -0.4511 0.031 Uiso 1 1 calc R
C4 C -0.0839(4) 0.0944(3) -0.5475(3) 0.0205(6) Uani 1 1 d .
C5 C 0.0507(4) 0.1868(3) -0.5405(3) 0.0232(7) Uani 1 1 d .
H5A H 0.1036 0.1640 -0.6087 0.028 Uiso 1 1 calc R
C6 C 0.1093(4) 0.3121(3) -0.4358(3) 0.0219(7) Uani 1 1 d .
H6A H 0.2018 0.3734 -0.4331 0.026 Uiso 1 1 calc R
C7 C -0.1442(4) -0.0437(4) -0.6590(3) 0.0286(8) Uani 1 1 d .
H7A H -0.0621 -0.0684 -0.6983 0.043 Uiso 1 1 calc R
H7B H -0.2119 -0.0438 -0.7201 0.043 Uiso 1 1 calc R
H7C H -0.1977 -0.1085 -0.6310 0.043 Uiso 1 1 calc R
C8 C 0.3600(3) 0.9048(3) 0.0777(3) 0.0180(6) Uani 1 1 d .
C9 C 0.4513(4) 0.9005(3) 0.1649(3) 0.0243(7) Uani 1 1 d .
H9A H 0.4920 0.8312 0.1383 0.029 Uiso 1 1 calc R
C10 C 0.4834(4) 0.9970(3) 0.2910(3) 0.0248(7) Uani 1 1 d .
H10A H 0.5448 0.9914 0.3490 0.030 Uiso 1 1 calc R
C11 C 0.4275(4) 1.1010(3) 0.3336(3) 0.0208(7) Uani 1 1 d .
C12 C 0.3394(3) 1.1059(3) 0.2451(3) 0.0209(7) Uani 1 1 d .
H12A H 0.3014 1.1769 0.2713 0.025 Uiso 1 1 calc R
C13 C 0.3056(3) 1.0101(3) 0.1198(3) 0.0202(6) Uani 1 1 d .
H13A H 0.2446 1.0162 0.0620 0.024 Uiso 1 1 calc R
C14 C 0.4630(4) 1.2036(3) 0.4711(3) 0.0255(7) Uani 1 1 d .
H14A H 0.4015 1.2594 0.4872 0.038 Uiso 1 1 calc R
H14B H 0.5678 1.2601 0.4925 0.038 Uiso 1 1 calc R
H14C H 0.4426 1.1576 0.5226 0.038 Uiso 1 1 calc R
C15 C 0.3893(3) 0.4267(3) -0.1823(3) 0.0201(6) Uani 1 1 d .
C16 C 0.4133(3) 0.5811(3) -0.2841(3) 0.0191(6) Uani 1 1 d .
C17 C 0.5663(4) 0.6780(3) -0.0655(3) 0.0194(6) Uani 1 1 d .
C18 C 0.3142(3) 0.5851(3) 0.0167(3) 0.0208(7) Uani 1 1 d .
C19 C 0.1268(3) 0.6572(3) -0.3330(3) 0.0205(6) Uani 1 1 d .
C20 C -0.1262(4) 0.5988(4) -0.2544(3) 0.0238(7) Uani 1 1 d .
C21 C 0.0163(3) 0.7199(3) -0.0196(3) 0.0189(6) Uani 1 1 d .
C22 C 0.0488(3) 0.8488(4) -0.1524(3) 0.0210(7) Uani 1 1 d .

loop_
_atom_site_aniso_label
_atom_site_aniso_U_11
_atom_site_aniso_U_22
_atom_site_aniso_U_33
_atom_site_aniso_U_23
_atom_site_aniso_U_13
_atom_site_aniso_U_12
Mn1 0.0130(2) 0.0166(2) 0.0143(2) 0.00571(18) 0.00050(16) 0.00639(18)
Mn2 0.0143(2) 0.0204(2) 0.0134(2) 0.00694(18) 0.00153(17) 0.00858(19)
S1 0.0131(3) 0.0182(4) 0.0150(3) 0.0065(3) 0.0002(3) 0.0056(3)
S2 0.0143(3) 0.0169(4) 0.0157(3) 0.0066(3) 0.0021(3) 0.0064(3)
O1 0.0285(13) 0.0217(13) 0.0336(14) 0.0074(11) -0.0056(11) 0.0099(10)
O2 0.0286(13) 0.0294(13) 0.0215(12) 0.0118(10) 0.0085(10) 0.0086(11)
O3 0.0158(12) 0.0326(14) 0.0327(13) 0.0094(11) -0.0023(10) 0.0068(10)
O4 0.0275(13) 0.0405(15) 0.0214(12) 0.0161(11) 0.0046(10) 0.0115(11)
O5 0.0378(14) 0.0497(17) 0.0189(12) 0.0185(12) 0.0119(11) 0.0243(13)
O6 0.0200(12) 0.0448(17) 0.0292(13) 0.0098(12) -0.0035(10) 0.0098(12)
O7 0.0296(13) 0.0345(14) 0.0206(12) 0.0125(11) 0.0075(10) 0.0117(11)
O8 0.0413(15) 0.0349(15) 0.0283(13) 0.0160(12) 0.0049(11) 0.0241(12)
C1 0.0166(14) 0.0160(15) 0.0159(14) 0.0065(12) -0.0016(11) 0.0061(12)
C2 0.0184(15) 0.0261(17) 0.0186(15) 0.0075(13) 0.0052(12) 0.0059(13)
C3 0.0205(16) 0.0249(18) 0.0225(16) 0.0086(14) 0.0022(13) -0.0004(14)
C4 0.0241(16) 0.0192(16) 0.0168(14) 0.0076(13) -0.0022(12) 0.0070(13)
C5 0.0213(16) 0.0287(18) 0.0158(14) 0.0063(13) 0.0046(12) 0.0101(14)
C6 0.0159(14) 0.0209(16) 0.0208(15) 0.0064(13) 0.0030(12) 0.0012(12)
C7 0.0322(19) 0.0231(18) 0.0229(17) 0.0076(14) 0.0001(14) 0.0051(15)
C8 0.0136(14) 0.0173(15) 0.0190(15) 0.0056(12) 0.0036(11) 0.0049(12)
C9 0.0236(16) 0.0230(17) 0.0233(16) 0.0073(14) -0.0012(13) 0.0099(14)
C10 0.0256(17) 0.0250(18) 0.0188(15) 0.0061(14) -0.0034(13) 0.0087(14)
C11 0.0199(15) 0.0173(15) 0.0193(15) 0.0063(13) 0.0049(12) 0.0025(12)
C12 0.0156(14) 0.0178(15) 0.0230(16) 0.0041(13) 0.0024(12) 0.0061(12)
C13 0.0160(14) 0.0189(16) 0.0213(15) 0.0065(13) 0.0004(12) 0.0052(12)
C14 0.0290(18) 0.0197(17) 0.0207(16) 0.0057(13) 0.0051(13) 0.0052(14)
C15 0.0162(14) 0.0212(17) 0.0168(14) 0.0048(13) -0.0026(11) 0.0052(12)
C16 0.0173(14) 0.0179(15) 0.0205(15) 0.0062(12) 0.0015(12) 0.0082(12)
C17 0.0217(16) 0.0182(15) 0.0196(15) 0.0077(12) 0.0051(12) 0.0104(13)
C18 0.0171(15) 0.0221(16) 0.0204(15) 0.0068(13) 0.0001(12) 0.0083(13)
C19 0.0170(14) 0.0244(17) 0.0215(16) 0.0106(13) 0.0004(12) 0.0092(13)
C20 0.0270(18) 0.0289(18) 0.0170(15) 0.0080(14) 0.0030(13) 0.0160(15)
C21 0.0154(14) 0.0214(16) 0.0176(15) 0.0077(12) -0.0012(11) 0.0059(12)
C22 0.0196(15) 0.0307(18) 0.0148(14) 0.0111(13) 0.0007(12) 0.0106(14)

loop_
_atom_type_symbol
_atom_type_description
_atom_type_scat_dispersion_real
_atom_type_scat_dispersion_imag
_atom_type_scat_source
C C 0.0033 0.0016 'International Tables Vol C Tables 4.2.6.8 and 6.1.1.4'
H H 0.0000 0.0000 'International Tables Vol C Tables 4.2.6.8 and 6.1.1.4'
O O 0.0106 0.0060 'International Tables Vol C Tables 4.2.6.8 and 6.1.1.4'
S S 0.1246 0.1234 'International Tables Vol C Tables 4.2.6.8 and 6.1.1.4'
Mn Mn 0.3368 0.7283 'International Tables Vol C Tables 4.2.6.8 and 6.1.1.4'

loop_
_geom_angle_atom_site_label_1
_geom_angle_atom_site_label_2
_geom_angle_atom_site_label_3
_geom_angle
C15 Mn1 C17 92.28(14)
C15 Mn1 C16 89.04(14)
C17 Mn1 C16 88.49(14)
C15 Mn1 C18 88.88(14)
C17 Mn1 C18 94.96(14)
C16 Mn1 C18 176.03(14)
C15 Mn1 S1 94.49(10)
C17 Mn1 S1 171.49(10)
C16 Mn1 S1 96.76(10)
C18 Mn1 S1 80.04(10)
C15 Mn1 S2 173.28(10)
C17 Mn1 S2 92.58(10)
C16 Mn1 S2 86.45(10)
C18 Mn1 S2 95.33(10)
S1 Mn1 S2 81.12(3)
C20 Mn2 C22 91.62(15)
C20 Mn2 C19 90.59(14)
C22 Mn2 C19 92.91(14)
C20 Mn2 C21 92.10(14)
C22 Mn2 C21 90.56(14)
C19 Mn2 C21 175.54(14)
C20 Mn2 S1 93.38(11)
C22 Mn2 S1 173.94(10)
C19 Mn2 S1 90.47(10)
C21 Mn2 S1 85.83(10)
C20 Mn2 S2 173.74(11)
C22 Mn2 S2 94.34(10)
C19 Mn2 S2 87.18(10)
C21 Mn2 S2 89.78(9)
S1 Mn2 S2 80.80(3)
C1 S1 Mn2 116.64(10)
C1 S1 Mn1 116.01(10)
Mn2 S1 Mn1 98.93(3)
C8 S2 Mn1 113.13(11)
C8 S2 Mn2 113.35(10)
Mn1 S2 Mn2 97.86(3)
C6 C1 C2 118.6(3)
C6 C1 S1 124.6(2)
C2 C1 S1 116.5(2)
C3 C2 C1 120.6(3)
C3 C2 H2A 119.7
C1 C2 H2A 119.7
C2 C3 C4 121.2(3)
C2 C3 H3A 119.4
C4 C3 H3A 119.4
C5 C4 C3 117.7(3)
C5 C4 C7 121.2(3)
C3 C4 C7 121.2(3)
C4 C5 C6 121.3(3)
C4 C5 H5A 119.4
C6 C5 H5A 119.4
C1 C6 C5 120.6(3)
C1 C6 H6A 119.7
C5 C6 H6A 119.7
C4 C7 H7A 109.5
C4 C7 H7B 109.5
H7A C7 H7B 109.5
C4 C7 H7C 109.5
H7A C7 H7C 109.5
H7B C7 H7C 109.5
C9 C8 C13 118.0(3)
C9 C8 S2 122.5(2)
C13 C8 S2 119.3(2)
C8 C9 C10 120.7(3)
C8 C9 H9A 119.7
C10 C9 H9A 119.7
C11 C10 C9 121.5(3)
C11 C10 H10A 119.3
C9 C10 H10A 119.3
C10 C11 C12 117.3(3)
C10 C11 C14 120.4(3)
C12 C11 C14 122.4(3)
C13 C12 C11 121.8(3)
C13 C12 H12A 119.1
C11 C12 H12A 119.1
C12 C13 C8 120.8(3)
C12 C13 H13A 119.6
C8 C13 H13A 119.6
C11 C14 H14A 109.5
C11 C14 H14B 109.5
H14A C14 H14B 109.5
C11 C14 H14C 109.5
H14A C14 H14C 109.5
H14B C14 H14C 109.5
O1 C15 Mn1 178.5(3)
O2 C16 Mn1 175.4(3)
O3 C17 Mn1 178.2(3)
O4 C18 Mn1 174.8(3)
O5 C19 Mn2 178.8(3)
O6 C20 Mn2 179.0(3)
O7 C21 Mn2 179.5(3)
O8 C22 Mn2 177.1(3)

loop_
_geom_bond_atom_site_label_1
_geom_bond_atom_site_label_2
_geom_bond_distance
Mn1 C15 1.817(3)
Mn1 C17 1.827(3)
Mn1 C16 1.868(3)
Mn1 C18 1.874(3)
Mn1 S1 2.3845(8)
Mn1 S2 2.3939(9)
Mn2 C20 1.820(3)
Mn2 C22 1.823(4)
Mn2 C19 1.872(3)
Mn2 C21 1.874(3)
Mn2 S1 2.3823(9)
Mn2 S2 2.4118(9)
S1 C1 1.785(3)
S2 C8 1.788(3)
O1 C15 1.139(4)
O2 C16 1.129(4)
O3 C17 1.138(4)
O4 C18 1.134(4)
O5 C19 1.133(4)
O6 C20 1.142(4)
O7 C21 1.134(4)
O8 C22 1.141(4)
C1 C6 1.384(4)
C1 C2 1.390(4)
C2 C3 1.387(5)
C2 H2A 0.9500
C3 C4 1.394(5)
C3 H3A 0.9500
C4 C5 1.389(5)
C4 C7 1.510(5)
C5 C6 1.391(5)
C5 H5A 0.9500
C6 H6A 0.9500
C7 H7A 0.9800
C7 H7B 0.9800
C7 H7C 0.9800
C8 C9 1.395(4)
C8 C13 1.395(4)
C9 C10 1.396(5)
C9 H9A 0.9500
C10 C11 1.392(5)
C10 H10A 0.9500
C11 C12 1.392(5)
C11 C14 1.514(4)
C12 C13 1.386(4)
C12 H12A 0.9500
C13 H13A 0.9500
C14 H14A 0.9800
C14 H14B 0.9800
C14 H14C 0.9800
